data_2000046
loop_
_publ_author_name
'Averbuch-Pouchot, Marie-Therese'
'Durif, Andr\'e'
'Banister, Arthur J.'
'Durrant, James A.'
'Halfpenny, Joan'

_publ_section_title
;
 Notes. Crystal structure of bis(diphenylmethyleneamino) monosulphide,
 S(N=CPh~2~)~2~
;
_journal_issue 1
_journal_name_full
;
 Journal of the Chemical Society, Dalton Transactions
;
_journal_page_first 221
_journal_page_last 223
_journal_paper_doi 10.1039/dt9820000221
_journal_year 1982
_chemical_formula_sum 'C26 H20 N2 S'
_space_group_IT_number 14
_symmetry_cell_setting monoclinic
_symmetry_space_group_name_Hall '-P 2yab'
_symmetry_space_group_name_H-M 'P 1 21/a 1'
_cell_angle_alpha 90
_cell_angle_beta 110.50(5)
_cell_angle_gamma 90
_cell_formula_units_Z 4
_cell_length_a 21.323(6)
_cell_length_b 10.260(3)
_cell_length_c 10.271(3)
_cell_volume 2104.728
_exptl_crystal_density_diffrn 1.24
_refine_ls_R_factor_gt 0.035
_refine_ls_wR_factor_gt 0.035
_cod_original_sg_symbol_H-M 'P 21/a'
_cod_original_formula_sum 'C26 H20 N2 S1'
_cod_database_code 2000046

loop_
_symmetry_equiv_pos_site_id
_symmetry_equiv_pos_as_xyz
1 x,y,z
2 1/2-x,1/2+y,-z
3 -x,-y,-z
4 -1/2+x,-1/2-y,z

loop_
_atom_site_label
_atom_site_type_symbol
_atom_site_fract_x
_atom_site_fract_y
_atom_site_fract_z
S1 S 0.10970 0.38600 0.94140
N1 N 0.15260 0.29430 1.07850
N2 N 0.10340 0.51450 1.03690
C1 C 0.18100 0.18750 1.06410
C2 C 0.07320 0.62040 0.98170
C3 C 0.22110 0.11930 1.19550
C4 C 0.23680 0.18560 1.32130
C5 C 0.27190 0.12350 1.44580
C6 C 0.29160 -0.00390 1.44570
C7 C 0.27680 -0.07040 1.32210
C8 C 0.24120 -0.00910 1.19630
C9 C 0.23060 0.05070 0.77300
C10 C 0.16920 0.02080 0.67600
C11 C 0.11150 0.04510 0.70230
C12 C 0.11440 0.10140 0.82800
C13 C 0.17640 0.13010 0.92740
C14 C 0.23430 0.10440 0.89900
C15 C 0.07270 0.72620 1.07920
C16 C 0.07840 0.69870 1.21610
C17 C 0.08090 0.79840 1.30720
C18 C 0.07730 0.92640 1.26630
C19 C 0.07150 0.95470 1.13150
C20 C 0.06880 0.85530 1.03880
C21 C 0.04050 0.64370 0.82840
C22 C -0.02490 0.68780 0.77450
C23 C -0.05550 0.70880 0.63210
C24 C -0.02090 0.68440 0.54420
C25 C 0.04370 0.63990 0.59680
C26 C 0.07480 0.62020 0.73810
H1 H 0.22200 0.28600 1.32100
H2 H 0.28300 0.17400 1.54300
H3 H 0.31900 -0.05400 1.54200
H4 H 0.29300 -0.17000 1.32200
H5 H 0.22800 -0.06300 1.10000
H6 H 0.28200 0.12600 0.97700
H7 H 0.27600 0.03200 0.75100
H8 H 0.16600 -0.02100 0.57800
H9 H 0.06400 0.02100 0.62500
H10 H 0.06900 0.12000 0.84900
H11 H 0.08000 0.59800 1.24900
H12 H 0.08600 0.77500 1.41300
H13 H 0.07900 1.00400 1.33800
H14 H 0.06900 1.05500 1.09800
H15 H 0.06400 0.87800 0.93300
H16 H -0.05200 0.70500 0.84300
H17 H -0.10600 0.74300 0.59000
H18 H -0.04400 0.70200 0.43400
H19 H 0.07000 0.61800 0.52700
H20 H 0.12600 0.58700 0.78000

loop_
_atom_type_symbol
_atom_type_radius_bond
C 0.68
H 0.23
N 0.68
S 1.02
